data_4304946
loop_
_publ_author_name
'Thomas M. Klap\"otke'
'Burkhard Krumm'
'Matthias Scherr'

_publ_contact_author_address
;
Department of Chemistry and Biochemistry
Ludwig-Maximilian University
Butenandtstr. 5--13 (Haus D)
D-81377 Munich
Germany
;
_publ_contact_author_email tmk@cup.uni-muenchen.de
_publ_contact_author_fax +49-89-2180-77492
_publ_contact_author_name 'Thomas M. Klap\"otke'
_publ_contact_author_phone +49-89-2180-77491
_publ_section_title
;
Studies on the Properties of Organoselenium(IV) Fluorides and Azides
;
_journal_name_full 'Inorganic Chemistry'
_journal_page_first 4712
_journal_page_last 4722
_journal_paper_doi 10.1021/ic800051s
_journal_volume 47
_journal_year 2008
_chemical_formula_moiety 'C10 H20 N2 S4 Se, C6 H6'
_chemical_formula_sum 'C16 H26 N2 S4 Se'
_chemical_formula_weight 453.63
_space_group_IT_number 15
_symmetry_cell_setting monoclinic
_symmetry_Int_Tables_number 15
_symmetry_space_group_name_Hall '-C 2yc'
_symmetry_space_group_name_H-M 'C 1 2/c 1'
_atom_sites_solution_hydrogens geom
_atom_sites_solution_primary direct
_atom_sites_solution_secondary difmap
_audit_author_name 'Scherr, Matthias'
_audit_block_code Se(dtc)2_C6H6_cx156_Scherr
_audit_creation_date
;
'Wed Apr 25 12:37:01 2007'
;
_audit_creation_method 'form98_non/compatible with shelxl97-2'
_cell_angle_alpha 90.0
_cell_angle_beta 99.053(3)
_cell_angle_gamma 90.0
_cell_formula_units_Z 4
_cell_length_a 8.2071(2)
_cell_length_b 12.0351(3)
_cell_length_c 20.7122(7)
_cell_measurement_reflns_used 463
_cell_measurement_temperature 100(3)
_cell_measurement_theta_max 29.9993
_cell_measurement_theta_min 3.8253
_cell_volume 2020.33(10)
_computing_cell_refinement
;
CrysAlis RED, Oxford Diffraction Ltd.,
Version 1.171.31.7 (release 18-10-2006 CrysAlis171 .NET)
(compiled Oct 18 2006,16:28:17)
;
_computing_data_collection
;
CrysAlis CCD, Oxford Diffraction Ltd.,
Version 1.171.31.7 (release 18-10-2006 CrysAlis171 .NET)
(compiled Oct 18 2006,16:28:17)
;
_computing_data_reduction
;
CrysAlis RED, Oxford Diffraction Ltd.,
Version 1.171.31.7 (release 18-10-2006 CrysAlis171 .NET)
(compiled Oct 18 2006,16:28:17)
;
_computing_molecular_graphics 'DIAMOND (Brandenburg, 1996)'
_computing_publication_material 'SHELXL-97 (G. M. Sheldrick. University of G\"ottingen, 97-2 version)'
_computing_structure_refinement 'SHELXL-97 (G. M. Sheldrick. University of G\"ottingen, 97-2 version)'
_computing_structure_solution
;
A. Altomare, M. C. Burla, M. Camalli, G. L. Cascarano, C. Giacovazzo, A.
Guagliardi, A. G. G. Moliterni, G. Polidori, R. Spagna: SIR97: a new tool for
crystal structure determination and refinement; J. Appl. Crystallogr. 1999,
32, 115-119.
;
_diffrn_ambient_temperature 100(3)
_diffrn_detector_area_resol_mean 15.9809
_diffrn_measured_fraction_theta_full 0.996
_diffrn_measured_fraction_theta_max 0.996
_diffrn_measurement_details
;
  1 omega -101.00  -49.00   1.0000    8.0000
omega____ theta____ kappa____ phi______ omega'___ theta'___ frames
    -      -28.0744  -45.0000  240.0000    0.0000    0.0000 52

  2 omega -101.00  -50.00   1.0000    8.0000
omega____ theta____ kappa____ phi______ omega'___ theta'___ frames
    -      -28.0744  -45.0000  120.0000    0.0000    0.0000 51

  3 omega   52.00  103.00   1.0000    8.0000
omega____ theta____ kappa____ phi______ omega'___ theta'___ frames
    -       30.2619   45.0000    0.0000    0.0000    0.0000 51

  4 omega    8.00   62.00   1.0000    8.0000
omega____ theta____ kappa____ phi______ omega'___ theta'___ frames
    -       30.2619  -75.0000  120.0000    0.0000    0.0000 54

  5 omega    4.00   55.00   1.0000    8.0000
omega____ theta____ kappa____ phi______ omega'___ theta'___ frames
    -       30.2619   45.0000  120.0000    0.0000    0.0000 51

  6 omega    6.00   53.00   1.0000    8.0000
omega____ theta____ kappa____ phi______ omega'___ theta'___ frames
    -       30.2619   45.0000    0.0000    0.0000    0.0000 47

  7 omega   56.00   84.00   1.0000    8.0000
omega____ theta____ kappa____ phi______ omega'___ theta'___ frames
    -       30.2619   15.0000 -104.0000    0.0000    0.0000 28

  8 omega    8.00   36.00   1.0000    8.0000
omega____ theta____ kappa____ phi______ omega'___ theta'___ frames
    -       30.2619  -75.0000  240.0000    0.0000    0.0000 28

  9 omega   16.00   62.00   1.0000    8.0000
omega____ theta____ kappa____ phi______ omega'___ theta'___ frames
    -       30.2619  -75.0000    0.0000    0.0000    0.0000 46

;
_diffrn_measurement_device_type 'Oxford Xcalibur3 CCD area-detector'
_diffrn_measurement_method 'omega scan'
_diffrn_orient_matrix_UB_11 -0.0091659183
_diffrn_orient_matrix_UB_12 -0.0120175969
_diffrn_orient_matrix_UB_13 -0.0339784795
_diffrn_orient_matrix_UB_21 -0.0874509401
_diffrn_orient_matrix_UB_22 0.0021651551
_diffrn_orient_matrix_UB_23 -0.0018073904
_diffrn_orient_matrix_UB_31 0.0012129634
_diffrn_orient_matrix_UB_32 0.0576171290
_diffrn_orient_matrix_UB_33 -0.0070633328
_diffrn_radiation_collimation '0.5 mm collimator'
_diffrn_radiation_monochromator graphite
_diffrn_radiation_source 'fine-focus sealed tube'
_diffrn_radiation_type MoK\a
_diffrn_radiation_wavelength 0.71073
_diffrn_reflns_av_R_equivalents 0.0258
_diffrn_reflns_av_sigmaI/netI 0.0351
_diffrn_reflns_limit_h_max 10
_diffrn_reflns_limit_h_min -10
_diffrn_reflns_limit_k_max 14
_diffrn_reflns_limit_k_min -13
_diffrn_reflns_limit_l_max 25
_diffrn_reflns_limit_l_min -25
_diffrn_reflns_number 6527
_diffrn_reflns_theta_full 26.00
_diffrn_reflns_theta_max 26.00
_diffrn_reflns_theta_min 3.84
_diffrn_source_current 40_mA
_diffrn_source_power 2.00_kW
_diffrn_source_type 'Spellman generator'
_diffrn_source_voltage 50_kV
_exptl_absorpt_coefficient_mu 2.272
_exptl_absorpt_correction_T_max 0.81000
_exptl_absorpt_correction_T_min 0.64827
_exptl_absorpt_correction_type multi-scan
_exptl_absorpt_process_details
;
CrysAlis RED, Oxford Diffraction Ltd.,
Version 1.171.31.7 (release 18-10-2006 CrysAlis171 .NET)
(compiled Oct 18 2006,16:28:17)
Empirical absorption correction using spherical harmonics,
implemented in SCALE3 ABSPACK scaling algorithm.
;
_exptl_crystal_colour yellow
_exptl_crystal_density_diffrn 1.49137(14)
_exptl_crystal_density_method 'not measured'
_exptl_crystal_description platelet
_exptl_crystal_F_000 936
_exptl_crystal_size_max 0.32
_exptl_crystal_size_mid 0.17
_exptl_crystal_size_min 0.09
_refine_diff_density_max 0.509
_refine_diff_density_min -0.325
_refine_diff_density_rms 0.063
_refine_ls_extinction_method none
_refine_ls_goodness_of_fit_ref 1.034
_refine_ls_hydrogen_treatment constr
_refine_ls_matrix_type full
_refine_ls_number_parameters 105
_refine_ls_number_reflns 1964
_refine_ls_number_restraints 0
_refine_ls_restrained_S_all 1.034
_refine_ls_R_factor_all 0.0333
_refine_ls_R_factor_gt 0.0235
_refine_ls_shift/su_max 0.001
_refine_ls_shift/su_mean 0.000
_refine_ls_structure_factor_coef Fsqd
_refine_ls_weighting_details 'calc w=1/[\s^2^(Fo^2^)+(0.0290P)^2^+0.0000P] where P=(Fo^2^+2Fc^2^)/3'
_refine_ls_weighting_scheme calc
_refine_ls_wR_factor_gt 0.0524
_refine_ls_wR_factor_ref 0.0555
_reflns_number_gt 1535
_reflns_number_total 1964
_reflns_threshold_expression >2sigma(I)
_cod_data_source_file ic800051s-file001_2.cif
_cod_data_source_block cx156
_cod_original_sg_symbol_H-M 'C 2/c'
_cod_database_code 4304946
_kl_diffrn_measurement_detector_distance 50

loop_
_symmetry_equiv_pos_as_xyz
'x, y, z'
'-x, y, -z+1/2'
'x+1/2, y+1/2, z'
'-x+1/2, y+1/2, -z+1/2'
'-x, -y, -z'
'x, -y, z-1/2'
'-x+1/2, -y+1/2, -z'
'x+1/2, -y+1/2, z-1/2'

loop_
_atom_site_label
_atom_site_type_symbol
_atom_site_fract_x
_atom_site_fract_y
_atom_site_fract_z
_atom_site_U_iso_or_equiv
_atom_site_adp_type
_atom_site_occupancy
_atom_site_symmetry_multiplicity
_atom_site_calc_flag
_atom_site_refinement_flags
_atom_site_disorder_assembly
_atom_site_disorder_group
Se1 Se 1.0000 0.37112(2) 0.7500 0.01659(10) Uani 1 2 d S . .
S2 S 1.29818(6) 0.27872(4) 0.80515(3) 0.01885(14) Uani 1 1 d . . .
S1 S 1.18773(6) 0.51108(4) 0.78183(3) 0.01779(14) Uani 1 1 d . . .
N1 N 1.4921(2) 0.45575(13) 0.83560(8) 0.0158(4) Uani 1 1 d . . .
C4 C 1.5213(3) 0.57670(17) 0.84230(11) 0.0203(5) Uani 1 1 d . . .
H4A H 1.4578 0.6147 0.8040 0.024 Uiso 1 1 calc R . .
H4B H 1.6397 0.5916 0.8420 0.024 Uiso 1 1 calc R . .
C2 C 1.6287(2) 0.38056(17) 0.86027(10) 0.0184(5) Uani 1 1 d . . .
H2A H 1.7341 0.4155 0.8537 0.022 Uiso 1 1 calc R . .
H2B H 1.6162 0.3109 0.8346 0.022 Uiso 1 1 calc R . .
C5 C 1.4730(3) 0.62554(17) 0.90399(12) 0.0256(5) Uani 1 1 d . . .
H5A H 1.4952 0.7056 0.9054 0.038 Uiso 1 1 calc R . .
H5B H 1.5373 0.5899 0.9423 0.038 Uiso 1 1 calc R . .
H5C H 1.3552 0.6128 0.9043 0.038 Uiso 1 1 calc R . .
C3 C 1.6364(3) 0.35283(18) 0.93230(11) 0.0247(5) Uani 1 1 d . . .
H3A H 1.7293 0.3026 0.9462 0.037 Uiso 1 1 calc R . .
H3B H 1.5334 0.3167 0.9390 0.037 Uiso 1 1 calc R . .
H3C H 1.6514 0.4213 0.9581 0.037 Uiso 1 1 calc R . .
C8 C 1.0740(3) 0.45018(18) 0.95196(11) 0.0242(5) Uani 1 1 d . . .
H8 H 1.1247 0.4158 0.9189 0.029 Uiso 1 1 calc R . .
C6 C 0.9926(3) 0.54996(18) 0.93957(11) 0.0234(5) Uani 1 1 d . . .
H6 H 0.9876 0.5844 0.8980 0.028 Uiso 1 1 calc R . .
C1 C 1.3441(2) 0.41530(17) 0.81080(9) 0.0150(4) Uani 1 1 d . . .
C7 C 0.9181(3) 0.59999(18) 0.98753(11) 0.0234(5) Uani 1 1 d . . .
H7 H 0.8617 0.6686 0.9789 0.028 Uiso 1 1 calc R . .

loop_
_atom_site_aniso_label
_atom_site_aniso_U_11
_atom_site_aniso_U_22
_atom_site_aniso_U_33
_atom_site_aniso_U_23
_atom_site_aniso_U_13
_atom_site_aniso_U_12
Se1 0.01682(17) 0.01504(16) 0.01769(18) 0.000 0.00207(12) 0.000
S2 0.0185(3) 0.0138(3) 0.0232(3) 0.0007(2) 0.0001(2) -0.0027(2)
S1 0.0192(3) 0.0145(3) 0.0195(3) 0.0009(2) 0.0026(2) -0.0010(2)
N1 0.0180(9) 0.0164(9) 0.0137(10) -0.0010(7) 0.0046(7) -0.0026(7)
C4 0.0214(12) 0.0168(11) 0.0233(13) -0.0020(10) 0.0051(9) -0.0089(9)
C2 0.0157(10) 0.0215(11) 0.0178(12) 0.0003(9) 0.0025(8) -0.0004(9)
C5 0.0269(12) 0.0220(12) 0.0285(14) -0.0088(11) 0.0060(10) -0.0051(10)
C3 0.0280(12) 0.0269(13) 0.0184(13) 0.0030(10) 0.0007(10) -0.0024(10)
C8 0.0223(12) 0.0262(12) 0.0256(14) -0.0074(11) 0.0082(10) -0.0096(10)
C6 0.0235(12) 0.0269(13) 0.0191(13) 0.0050(10) 0.0010(9) -0.0108(10)
C1 0.0181(11) 0.0209(11) 0.0073(11) -0.0007(9) 0.0057(8) -0.0043(9)
C7 0.0188(12) 0.0203(12) 0.0310(15) -0.0015(10) 0.0037(10) -0.0031(9)

loop_
_atom_type_symbol
_atom_type_description
_atom_type_scat_dispersion_real
_atom_type_scat_dispersion_imag
_atom_type_scat_source
C C 0.0033 0.0016 'International Tables Vol C Tables 4.2.6.8 and 6.1.1.4'
H H 0.0000 0.0000 'International Tables Vol C Tables 4.2.6.8 and 6.1.1.4'
N N 0.0061 0.0033 'International Tables Vol C Tables 4.2.6.8 and 6.1.1.4'
Se Se -0.0929 2.2259 'International Tables Vol C Tables 4.2.6.8 and 6.1.1.4'
S S 0.1246 0.1234 'International Tables Vol C Tables 4.2.6.8 and 6.1.1.4'

loop_
_exptl_crystal_face_index_h
_exptl_crystal_face_index_k
_exptl_crystal_face_index_l
_exptl_crystal_face_perp_dist
? ? ? ?

loop_
_geom_angle_atom_site_label_1
_geom_angle_atom_site_label_2
_geom_angle_atom_site_label_3
_geom_angle
_geom_angle_site_symmetry_1
_geom_angle_site_symmetry_3
_geom_angle_publ_flag
S1 Se1 S1 86.25(3) . 2_756 ?
C1 S1 Se1 92.15(7) . . ?
C1 N1 C2 120.53(17) . . ?
C1 N1 C4 121.31(17) . . ?
C2 N1 C4 118.08(16) . . ?
N1 C4 C5 113.67(17) . . ?
N1 C4 H4A 108.8 . . ?
C5 C4 H4A 108.8 . . ?
N1 C4 H4B 108.8 . . ?
C5 C4 H4B 108.8 . . ?
H4A C4 H4B 107.7 . . ?
N1 C2 C3 112.83(17) . . ?
N1 C2 H2A 109.0 . . ?
C3 C2 H2A 109.0 . . ?
N1 C2 H2B 109.0 . . ?
C3 C2 H2B 109.0 . . ?
H2A C2 H2B 107.8 . . ?
C4 C5 H5A 109.5 . . ?
C4 C5 H5B 109.5 . . ?
H5A C5 H5B 109.5 . . ?
C4 C5 H5C 109.5 . . ?
H5A C5 H5C 109.5 . . ?
H5B C5 H5C 109.5 . . ?
C2 C3 H3A 109.5 . . ?
C2 C3 H3B 109.5 . . ?
H3A C3 H3B 109.5 . . ?
C2 C3 H3C 109.5 . . ?
H3A C3 H3C 109.5 . . ?
H3B C3 H3C 109.5 . . ?
C6 C8 C7 120.1(2) . 5_767 ?
C6 C8 H8 120.0 . . ?
C7 C8 H8 120.0 5_767 . ?
C8 C6 C7 120.1(2) . . ?
C8 C6 H6 120.0 . . ?
C7 C6 H6 120.0 . . ?
N1 C1 S2 124.23(16) . . ?
N1 C1 S1 117.60(16) . . ?
S2 C1 S1 118.17(11) . . ?
C6 C7 C8 119.8(2) . 5_767 ?
C6 C7 H7 120.1 . . ?
C8 C7 H7 120.1 5_767 . ?

loop_
_geom_bond_atom_site_label_1
_geom_bond_atom_site_label_2
_geom_bond_distance
_geom_bond_site_symmetry_2
_geom_bond_publ_flag
Se1 S1 2.3078(5) . ?
Se1 S1 2.3078(5) 2_756 ?
Se1 S2 2.7660(5) . ?
S2 C1 1.686(2) . ?
S1 C1 1.759(2) . ?
N1 C1 1.334(2) . ?
N1 C2 1.469(3) . ?
N1 C4 1.478(2) . ?
C4 C5 1.515(3) . ?
C4 H4A 0.9900 . ?
C4 H4B 0.9900 . ?
C2 C3 1.520(3) . ?
C2 H2A 0.9900 . ?
C2 H2B 0.9900 . ?
C5 H5A 0.9800 . ?
C5 H5B 0.9800 . ?
C5 H5C 0.9800 . ?
C3 H3A 0.9800 . ?
C3 H3B 0.9800 . ?
C3 H3C 0.9800 . ?
C8 C6 1.379(3) . ?
C8 C7 1.384(3) 5_767 ?
C8 H8 0.9500 . ?
C6 C7 1.383(3) . ?
C6 H6 0.9500 . ?
C7 C8 1.384(3) 5_767 ?
C7 H7 0.9500 . ?

loop_
_geom_contact_atom_site_label_1
_geom_contact_atom_site_label_2
_geom_contact_distance
_geom_contact_site_symmetry_1
_geom_contact_site_symmetry_2
_geom_contact_publ_flag
? ? ? ? ? ?

loop_
_geom_hbond_atom_site_label_D
_geom_hbond_atom_site_label_H
_geom_hbond_atom_site_label_A
_geom_hbond_distance_DH
_geom_hbond_distance_HA
_geom_hbond_distance_DA
_geom_hbond_angle_DHA
_geom_hbond_site_symmetry_A
_geom_hbond_publ_flag
? ? ? ? ? ? ? ? ?

loop_
_geom_torsion_atom_site_label_1
_geom_torsion_atom_site_label_2
_geom_torsion_atom_site_label_3
_geom_torsion_atom_site_label_4
_geom_torsion
_geom_torsion_site_symmetry_1
_geom_torsion_site_symmetry_2
_geom_torsion_site_symmetry_3
_geom_torsion_site_symmetry_4
_geom_torsion_publ_flag
S1 Se1 S1 C1 178.40(7) 2_756 . . . ?
C1 N1 C4 C5 83.7(2) . . . . ?
C2 N1 C4 C5 -93.1(2) . . . . ?
C1 N1 C2 C3 -89.6(2) . . . . ?
C4 N1 C2 C3 87.2(2) . . . . ?
C7 C8 C6 C7 -0.2(3) 5_767 . . . ?
C2 N1 C1 S2 0.1(3) . . . . ?
C4 N1 C1 S2 -176.66(15) . . . . ?
C2 N1 C1 S1 -179.57(14) . . . . ?
C4 N1 C1 S1 3.7(3) . . . . ?
Se1 S1 C1 N1 178.94(15) . . . . ?
Se1 S1 C1 S2 -0.73(12) . . . . ?
C8 C6 C7 C8 0.2(3) . . . 5_767 ?

loop_
_reflns_scale_group_code
_reflns_scale_meas_F
? ?
